data_2213081
loop_
_publ_author_name
'Yathirajan, H. S.'
'Vijesh, A. M.'
'Narayana,  B.'
'Sarojini, B. K.'
'Bolte, Michael'

_publ_section_title
;
 2,3-Dibromo-1-(3-bromo-2-thienyl)-3-(4-fluorophenyl)propan-1-one
;
_journal_coeditor_code AT2250
_journal_issue 5
_journal_name_full 'Acta Crystallographica Section E'
_journal_page_first o2198
_journal_page_last o2199
_journal_paper_doi 10.1107/S1600536807014493
_journal_volume 63
_journal_year 2007
_chemical_formula_iupac 'C13 H8 Br3 F O S'
_chemical_formula_moiety 'C13 H8 Br3 F O S'
_chemical_formula_sum 'C13 H8 Br3 F O S'
_chemical_formula_weight 470.98
_chemical_name_systematic
;
2,3-Dibromo-1-(3-bromo-2-thienyl)-3-(4-fluorophenyl)propan-1-one
;
_space_group_IT_number 14
_symmetry_cell_setting monoclinic
_symmetry_space_group_name_Hall '-P 2yn'
_symmetry_space_group_name_H-M 'P 1 21/n 1'
_atom_sites_solution_hydrogens geom
_atom_sites_solution_primary direct
_atom_sites_solution_secondary difmap
_audit_creation_method SHELXL97
_cell_angle_alpha 90.00
_cell_angle_beta 104.010(9)
_cell_angle_gamma 90.00
_cell_formula_units_Z 4
_cell_length_a 11.8008(14)
_cell_length_b 7.5062(8)
_cell_length_c 16.758(2)
_cell_measurement_reflns_used 4928
_cell_measurement_temperature 173(2)
_cell_measurement_theta_max 24.7
_cell_measurement_theta_min 3.6
_cell_volume 1440.3(3)
_computing_cell_refinement X-AREA
_computing_data_collection 'X-AREA (Stoe & Cie, 2001)'
_computing_data_reduction X-AREA
_computing_molecular_graphics 'XP in SHELXTL-Plus (Sheldrick, 1991)'
_computing_publication_material SHELXL97
_computing_structure_refinement 'SHELXL97 (Sheldrick, 1997)'
_computing_structure_solution 'SHELXS97 (Sheldrick, 1997)'
_diffrn_ambient_temperature 173(2)
_diffrn_measured_fraction_theta_full 0.994
_diffrn_measured_fraction_theta_max 0.994
_diffrn_measurement_device_type 'Stoe IPDSII two-circle'
_diffrn_measurement_method \w
_diffrn_radiation_monochromator graphite
_diffrn_radiation_source 'fine-focus sealed tube'
_diffrn_radiation_type MoK\a
_diffrn_radiation_wavelength 0.71073
_diffrn_reflns_av_R_equivalents 0.0748
_diffrn_reflns_av_sigmaI/netI 0.0912
_diffrn_reflns_limit_h_max 14
_diffrn_reflns_limit_h_min -13
_diffrn_reflns_limit_k_max 8
_diffrn_reflns_limit_k_min -8
_diffrn_reflns_limit_l_max 18
_diffrn_reflns_limit_l_min -19
_diffrn_reflns_number 6024
_diffrn_reflns_theta_full 25.00
_diffrn_reflns_theta_max 25.02
_diffrn_reflns_theta_min 3.56
_diffrn_standards_number 0
_exptl_absorpt_coefficient_mu 8.546
_exptl_absorpt_correction_T_max 0.2031
_exptl_absorpt_correction_T_min 0.1880
_exptl_absorpt_correction_type multi-scan
_exptl_absorpt_process_details '(MULABS; Spek, 2003; Blessing, 1995)'
_exptl_crystal_colour colourless
_exptl_crystal_density_diffrn 2.172
_exptl_crystal_density_method 'not measured'
_exptl_crystal_description block
_exptl_crystal_F_000 896
_exptl_crystal_size_max 0.22
_exptl_crystal_size_mid 0.20
_exptl_crystal_size_min 0.19
_refine_diff_density_max 1.737
_refine_diff_density_min -1.220
_refine_ls_extinction_method none
_refine_ls_goodness_of_fit_ref 0.978
_refine_ls_hydrogen_treatment constr
_refine_ls_matrix_type full
_refine_ls_number_parameters 172
_refine_ls_number_reflns 2524
_refine_ls_number_restraints 0
_refine_ls_restrained_S_all 0.978
_refine_ls_R_factor_all 0.0864
_refine_ls_R_factor_gt 0.0606
_refine_ls_shift/su_max 0.000
_refine_ls_shift/su_mean 0.000
_refine_ls_structure_factor_coef Fsqd
_refine_ls_weighting_details 'calc w = 1/[\s^2^(Fo^2^)+(0.0871P)^2^] where P=(Fo^2^+2Fc^2^)/3'
_refine_ls_weighting_scheme calc
_refine_ls_wR_factor_gt 0.1406
_refine_ls_wR_factor_ref 0.1536
_reflns_number_gt 1826
_reflns_number_total 2524
_reflns_threshold_expression I>2\s(I)
_cod_data_source_file at2250.cif
_cod_data_source_block I
_cod_original_sg_symbol_H-M 'P 21/n'
_cod_database_code 2213081
_cod_database_fobs_code 2213081

loop_
_symmetry_equiv_pos_as_xyz
'x, y, z'
'-x+1/2, y+1/2, -z+1/2'
'-x, -y, -z'
'x-1/2, -y-1/2, z-1/2'

loop_
_atom_site_type_symbol
_atom_site_label
_atom_site_fract_x
_atom_site_fract_y
_atom_site_fract_z
_atom_site_U_iso_or_equiv
_atom_site_adp_type
_atom_site_calc_flag
_atom_site_refinement_flags
_atom_site_occupancy
F F1 0.9360(6) 0.0480(9) 0.8308(4) 0.0502(17) Uani d . 1
O O1 0.8468(6) 0.5665(9) 0.3788(5) 0.0381(16) Uani d . 1
S S1 0.6881(2) 0.8131(3) 0.28156(16) 0.0351(6) Uani d . 1
Br Br1 0.53144(8) 0.74892(12) 0.49414(6) 0.0339(3) Uani d . 1
Br Br2 0.86260(8) 0.70925(11) 0.57561(6) 0.0336(3) Uani d . 1
Br Br3 0.75207(10) 0.18356(12) 0.43338(7) 0.0422(3) Uani d . 1
C C1 0.7718(8) 0.6060(11) 0.4144(6) 0.029(2) Uani d . 1
C C2 0.7771(8) 0.5232(11) 0.5001(6) 0.028(2) Uani d . 1
H H2 0.6967 0.5060 0.5084 0.034 Uiso calc R 1
C C3 0.8454(8) 0.3512(12) 0.5146(6) 0.032(2) Uani d . 1
H H3 0.9227 0.3702 0.5013 0.038 Uiso calc R 1
C C4 0.8656(7) 0.2696(10) 0.5995(5) 0.0227(17) Uani d . 1
C C5 0.7909(8) 0.2977(12) 0.6501(6) 0.032(2) Uani d . 1
H H5 0.7235 0.3698 0.6313 0.039 Uiso calc R 1
C C6 0.8122(8) 0.2226(13) 0.7280(7) 0.037(2) Uani d . 1
H H6 0.7609 0.2415 0.7630 0.044 Uiso calc R 1
C C7 0.9117(9) 0.1188(12) 0.7524(6) 0.037(2) Uani d . 1
C C8 0.9868(8) 0.0867(12) 0.7050(6) 0.035(2) Uani d . 1
H H8 1.0540 0.0145 0.7242 0.042 Uiso calc R 1
C C9 0.9628(8) 0.1629(11) 0.6267(6) 0.028(2) Uani d . 1
H H9 1.0137 0.1411 0.5917 0.034 Uiso calc R 1
C C11 0.6794(8) 0.7271(11) 0.3767(6) 0.030(2) Uani d . 1
C C12 0.5802(8) 0.7949(11) 0.3978(6) 0.029(2) Uani d . 1
C C13 0.5153(8) 0.9090(12) 0.3385(6) 0.031(2) Uani d . 1
H H13 0.4442 0.9631 0.3427 0.038 Uiso calc R 1
C C14 0.5635(9) 0.9344(13) 0.2750(7) 0.043(3) Uani d . 1
H H14 0.5317 1.0123 0.2305 0.051 Uiso calc R 1

loop_
_atom_site_aniso_label
_atom_site_aniso_U_11
_atom_site_aniso_U_22
_atom_site_aniso_U_33
_atom_site_aniso_U_12
_atom_site_aniso_U_13
_atom_site_aniso_U_23
F1 0.056(4) 0.047(4) 0.043(4) 0.003(3) 0.002(3) 0.022(3)
O1 0.037(4) 0.029(3) 0.049(4) 0.000(3) 0.011(3) 0.005(3)
S1 0.0380(12) 0.0219(10) 0.0421(14) -0.0070(9) 0.0035(10) 0.0025(10)
Br1 0.0390(5) 0.0203(4) 0.0428(6) 0.0024(4) 0.0109(4) 0.0037(4)
Br2 0.0406(5) 0.0158(4) 0.0382(5) -0.0040(3) -0.0024(4) -0.0039(4)
Br3 0.0601(7) 0.0202(5) 0.0411(6) -0.0126(4) 0.0024(5) -0.0069(4)
C1 0.034(5) 0.013(4) 0.034(5) -0.008(3) -0.004(4) 0.003(3)
C2 0.031(4) 0.013(4) 0.035(5) 0.001(3) -0.003(4) 0.000(4)
C3 0.030(4) 0.021(4) 0.040(5) -0.003(4) 0.002(4) 0.003(4)
C4 0.030(4) 0.005(3) 0.029(4) 0.000(3) -0.001(3) 0.000(3)
C5 0.030(4) 0.022(4) 0.041(5) 0.007(4) 0.003(4) 0.007(4)
C6 0.037(5) 0.027(5) 0.043(6) 0.003(4) 0.003(4) 0.006(4)
C7 0.048(6) 0.017(4) 0.038(6) 0.000(4) -0.005(5) 0.004(4)
C8 0.030(5) 0.022(4) 0.043(6) 0.001(4) -0.010(4) 0.009(4)
C9 0.035(5) 0.014(4) 0.039(5) 0.003(3) 0.013(4) 0.000(4)
C11 0.035(4) 0.014(4) 0.035(5) -0.004(3) -0.001(4) -0.005(4)
C12 0.034(4) 0.015(4) 0.035(5) -0.008(4) 0.002(4) -0.004(4)
C13 0.026(4) 0.023(4) 0.041(6) 0.000(3) 0.000(4) 0.005(4)
C14 0.041(5) 0.023(4) 0.055(7) -0.005(4) -0.007(5) 0.004(5)

loop_
_atom_type_symbol
_atom_type_description
_atom_type_scat_dispersion_real
_atom_type_scat_dispersion_imag
_atom_type_scat_source
C C 0.0033 0.0016 'International Tables Vol C Tables 4.2.6.8 and 6.1.1.4'
H H 0.0000 0.0000 'International Tables Vol C Tables 4.2.6.8 and 6.1.1.4'
Br Br -0.2901 2.4595 'International Tables Vol C Tables 4.2.6.8 and 6.1.1.4'
F F 0.0171 0.0103 'International Tables Vol C Tables 4.2.6.8 and 6.1.1.4'
O O 0.0106 0.0060 'International Tables Vol C Tables 4.2.6.8 and 6.1.1.4'
S S 0.1246 0.1234 'International Tables Vol C Tables 4.2.6.8 and 6.1.1.4'

loop_
_geom_angle_atom_site_label_1
_geom_angle_atom_site_label_2
_geom_angle_atom_site_label_3
_geom_angle
C14 S1 C11 90.9(5)
O1 C1 C11 120.1(9)
O1 C1 C2 118.9(8)
C11 C1 C2 120.9(9)
C3 C2 C1 113.1(9)
C3 C2 Br2 109.2(6)
C1 C2 Br2 102.0(5)
C3 C2 H2 110.7
C1 C2 H2 110.7
Br2 C2 H2 110.7
C2 C3 C4 117.0(9)
C2 C3 Br3 104.2(6)
C4 C3 Br3 108.9(6)
C2 C3 H3 108.8
C4 C3 H3 108.8
Br3 C3 H3 108.8
C5 C4 C9 119.2(8)
C5 C4 C3 122.5(8)
C9 C4 C3 118.3(9)
C4 C5 C6 121.2(8)
C4 C5 H5 119.4
C6 C5 H5 119.4
C7 C6 C5 117.0(10)
C7 C6 H6 121.5
C5 C6 H6 121.5
C8 C7 F1 118.5(8)
C8 C7 C6 123.9(10)
F1 C7 C6 117.6(11)
C7 C8 C9 117.9(8)
C7 C8 H8 121.1
C9 C8 H8 121.1
C4 C9 C8 120.8(9)
C4 C9 H9 119.6
C8 C9 H9 119.6
C12 C11 C1 135.1(9)
C12 C11 S1 109.6(7)
C1 C11 S1 115.3(8)
C13 C12 C11 113.1(9)
C13 C12 Br1 119.9(8)
C11 C12 Br1 127.0(7)
C14 C13 C12 113.0(9)
C14 C13 H13 123.5
C12 C13 H13 123.5
C13 C14 S1 113.4(8)
C13 C14 H14 123.3
S1 C14 H14 123.3

loop_
_geom_bond_atom_site_label_1
_geom_bond_atom_site_label_2
_geom_bond_distance
F1 C7 1.382(12)
O1 C1 1.217(13)
S1 C14 1.710(11)
S1 C11 1.746(10)
Br1 C12 1.872(10)
Br2 C2 1.988(8)
Br3 C3 1.981(9)
C1 C11 1.443(12)
C1 C2 1.553(14)
C2 C3 1.510(12)
C2 H2 1.0000
C3 C4 1.513(13)
C3 H3 1.0000
C4 C5 1.380(14)
C4 C9 1.382(12)
C5 C6 1.387(14)
C5 H5 0.9500
C6 C7 1.386(14)
C6 H6 0.9500
C7 C8 1.348(16)
C8 C9 1.395(14)
C8 H8 0.9500
C9 H9 0.9500
C11 C12 1.398(14)
C12 C13 1.392(13)
C13 C14 1.337(16)
C13 H13 0.9500
C14 H14 0.9500

loop_
_geom_torsion_atom_site_label_1
_geom_torsion_atom_site_label_2
_geom_torsion_atom_site_label_3
_geom_torsion_atom_site_label_4
_geom_torsion
_geom_torsion_publ_flag
O1 C1 C2 C3 -22.8(11) ?
C11 C1 C2 C3 156.8(7) ?
O1 C1 C2 Br2 94.3(8) ?
C11 C1 C2 Br2 -86.1(8) ?
C1 C2 C3 C4 174.1(7) ?
Br2 C2 C3 C4 61.3(9) ?
C1 C2 C3 Br3 -65.6(8) ?
Br2 C2 C3 Br3 -178.4(5) y
C2 C3 C4 C5 26.8(12) ?
Br3 C3 C4 C5 -91.0(9) ?
C2 C3 C4 C9 -153.3(8) ?
Br3 C3 C4 C9 88.8(8) ?
C9 C4 C5 C6 0.8(13) ?
C3 C4 C5 C6 -179.4(8) ?
C4 C5 C6 C7 0.1(14) ?
C5 C6 C7 C8 -0.5(14) ?
C5 C6 C7 F1 177.9(8) ?
F1 C7 C8 C9 -178.4(8) ?
C6 C7 C8 C9 0.0(14) ?
C5 C4 C9 C8 -1.3(12) ?
C3 C4 C9 C8 178.9(8) ?
C7 C8 C9 C4 0.9(13) ?
O1 C1 C11 C12 177.5(9) ?
C2 C1 C11 C12 -2.1(14) ?
O1 C1 C11 S1 -2.0(11) y
C2 C1 C11 S1 178.4(6) ?
C14 S1 C11 C12 0.7(6) ?
C14 S1 C11 C1 -179.6(7) ?
C1 C11 C12 C13 -179.0(9) ?
S1 C11 C12 C13 0.6(9) ?
C1 C11 C12 Br1 1.6(14) ?
S1 C11 C12 Br1 -178.8(5) ?
C11 C12 C13 C14 -2.1(11) ?
Br1 C12 C13 C14 177.4(7) ?
C12 C13 C14 S1 2.6(11) ?
C11 S1 C14 C13 -1.9(8) ?
